data_7230876
loop_
_publ_author_name
'Xu, Lin-Yan'
'Yang, Wei'
'Liu, Chao-Fan'
'Ren, Zhi-Gang'
'Lang, Jian-Ping'

_publ_section_title
;
 Assembly of silver-oxo complexes based on
 N-diphenylphosphanylmethyl-3-aminopyridine and their structures,
 photocatalysis and photocurrent responses
;
_journal_issue 28
_journal_name_full CrystEngComm
_journal_page_first 4049
_journal_paper_doi 10.1039/C8CE00715B
_journal_volume 20
_journal_year 2018
_chemical_formula_moiety 'C40 H34 Ag2 F6 N4 O4 P2'
_chemical_formula_sum 'C40 H34 Ag2 F6 N4 O4 P2'
_chemical_formula_weight 1026.39
_space_group_crystal_system triclinic
_space_group_IT_number 2
_space_group_name_Hall '-P 1'
_space_group_name_H-M_alt 'P -1'
_symmetry_space_group_name_Hall '-P 1'
_symmetry_space_group_name_H-M 'P -1'
_atom_sites_solution_hydrogens geom
_audit_creation_method SHELXL-2016/6
_audit_update_record
;
2018-05-31 deposited with the CCDC.
2018-06-13 downloaded from the CCDC.
;
_cell_angle_alpha 104.520(5)
_cell_angle_beta 101.610(6)
_cell_angle_gamma 108.748(6)
_cell_formula_units_Z 1
_cell_length_a 9.1895(6)
_cell_length_b 10.5129(6)
_cell_length_c 11.6426(8)
_cell_measurement_reflns_used 3973
_cell_measurement_temperature 223(2)
_cell_measurement_theta_max 29.7160
_cell_measurement_theta_min 3.6630
_cell_volume 981.14(13)
_computing_cell_refinement
;
CrysAlisPro, Agilent Technologies,
Version 1.171.36.32 (release 02-08-2013 CrysAlis171 .NET)
(compiled Aug  2 2013,16:46:58)
;
_computing_data_collection
;
CrysAlisPro, Agilent Technologies,
Version 1.171.36.32 (release 02-08-2013 CrysAlis171 .NET)
(compiled Aug  2 2013,16:46:58)
;
_computing_data_reduction
;
CrysAlisPro, Agilent Technologies,
Version 1.171.36.32 (release 02-08-2013 CrysAlis171 .NET)
(compiled Aug  2 2013,16:46:58)
;
_computing_structure_refinement 'SHELXL-2016/6 (Sheldrick, 2016)'
_computing_structure_solution 'SHELXS-2016/6 (Sheldrick, 2016)'
_diffrn_ambient_temperature 223(2)
_diffrn_detector_area_resol_mean 10.4471
_diffrn_measured_fraction_theta_full 0.997
_diffrn_measured_fraction_theta_max 0.867
_diffrn_measurement_device_type 'Xcalibur, Atlas, Gemini'
_diffrn_measurement_method '\w scans'
_diffrn_radiation_monochromator graphite
_diffrn_radiation_source 'Enhance (Mo) X-ray Source'
_diffrn_radiation_type MoK\a
_diffrn_radiation_wavelength 0.71073
_diffrn_reflns_av_R_equivalents 0.0256
_diffrn_reflns_av_unetI/netI 0.0516
_diffrn_reflns_Laue_measured_fraction_full 0.997
_diffrn_reflns_Laue_measured_fraction_max 0.867
_diffrn_reflns_limit_h_max 12
_diffrn_reflns_limit_h_min -12
_diffrn_reflns_limit_k_max 14
_diffrn_reflns_limit_k_min -10
_diffrn_reflns_limit_l_max 16
_diffrn_reflns_limit_l_min -15
_diffrn_reflns_number 9170
_diffrn_reflns_point_group_measured_fraction_full 0.997
_diffrn_reflns_point_group_measured_fraction_max 0.867
_diffrn_reflns_theta_full 25.242
_diffrn_reflns_theta_max 30.166
_diffrn_reflns_theta_min 3.183
_exptl_absorpt_coefficient_mu 1.156
_exptl_absorpt_correction_T_max 0.794
_exptl_absorpt_correction_T_min 0.714
_exptl_absorpt_correction_type multi-scan
_exptl_absorpt_process_details
;
CrysAlisPro, Agilent Technologies,
Version 1.171.36.32 (release 02-08-2013 CrysAlis171 .NET)
(compiled Aug  2 2013,16:46:58)
Empirical absorption correction using spherical harmonics,
 implemented in SCALE3 ABSPACK scaling algorithm.
;
_exptl_crystal_colour brown
_exptl_crystal_density_diffrn 1.737
_exptl_crystal_description block
_exptl_crystal_F_000 512.0
_exptl_crystal_size_max 0.300
_exptl_crystal_size_mid 0.250
_exptl_crystal_size_min 0.200
_refine_diff_density_max 1.362
_refine_diff_density_min -0.893
_refine_diff_density_rms 0.108
_refine_ls_extinction_method none
_refine_ls_goodness_of_fit_ref 1.047
_refine_ls_hydrogen_treatment constr
_refine_ls_matrix_type full
_refine_ls_number_parameters 262
_refine_ls_number_reflns 5029
_refine_ls_number_restraints 0
_refine_ls_restrained_S_all 1.047
_refine_ls_R_factor_all 0.0653
_refine_ls_R_factor_gt 0.0455
_refine_ls_shift/su_max 0.001
_refine_ls_shift/su_mean 0.000
_refine_ls_structure_factor_coef Fsqd
_refine_ls_weighting_details 'w=1/[\s^2^(Fo^2^)+(0.0519P)^2^+0.8408P] where P=(Fo^2^+2Fc^2^)/3'
_refine_ls_weighting_scheme calc
_refine_ls_wR_factor_gt 0.1016
_refine_ls_wR_factor_ref 0.1172
_reflns_Friedel_coverage 0.000
_reflns_number_gt 3949
_reflns_number_total 5801
_reflns_threshold_expression 'I > 2\s(I)'
_cod_data_source_file c8ce00715b2.cif
_cod_data_source_block a
_cod_depositor_comments 'Adding full bibliography for 7230876--7230881.cif.'
_cod_database_code 7230876
_shelx_shelxl_version_number 2016/6
_shelx_space_group_comment
;
The symmetry employed for this shelxl refinement is uniquely defined
by the following loop, which should always be used as a source of
symmetry information in preference to the above space-group names.
They are only intended as comments.
;
_shelx_estimated_absorpt_t_min 0.723
_shelx_estimated_absorpt_t_max 0.802

loop_
_space_group_symop_operation_xyz
'x, y, z'
'-x, -y, -z'

loop_
_atom_site_label
_atom_site_type_symbol
_atom_site_fract_x
_atom_site_fract_y
_atom_site_fract_z
_atom_site_U_iso_or_equiv
_atom_site_adp_type
_atom_site_occupancy
_atom_site_site_symmetry_order
_atom_site_calc_flag
_atom_site_refinement_flags_posn
_atom_site_refinement_flags_adp
Ag1 Ag 0.54767(3) 0.22969(3) 0.57805(3) 0.03705(11) Uani 1 1 d . .
P1 P 0.33426(10) 0.30582(9) 0.60349(8) 0.02447(19) Uani 1 1 d . .
N1 N 0.1744(4) 0.0922(3) 0.6864(3) 0.0331(7) Uani 1 1 d . .
H1 H 0.131153 0.110485 0.745219 0.040 Uiso 1 1 calc R U
N2 N 0.3944(4) -0.1311(3) 0.5942(3) 0.0316(7) Uani 1 1 d . .
C1 C 0.1522(4) 0.1533(4) 0.5899(3) 0.0284(7) Uani 1 1 d . .
H1A H 0.063516 0.185496 0.592158 0.034 Uiso 1 1 calc R U
H1B H 0.120223 0.078853 0.508818 0.034 Uiso 1 1 calc R U
C2 C 0.2600(4) 0.0066(3) 0.6915(3) 0.0272(7) Uani 1 1 d . .
C3 C 0.2978(5) -0.0302(4) 0.7976(4) 0.0367(9) Uani 1 1 d . .
H3 H 0.263808 0.001656 0.866262 0.044 Uiso 1 1 calc R U
C4 C 0.3858(6) -0.1139(4) 0.7996(4) 0.0427(10) Uani 1 1 d . .
H4 H 0.413270 -0.139193 0.870460 0.051 Uiso 1 1 calc R U
C5 C 0.4339(5) -0.1608(4) 0.6979(4) 0.0369(9) Uani 1 1 d . .
H5 H 0.496678 -0.215591 0.701785 0.044 Uiso 1 1 calc R U
C6 C 0.3103(4) -0.0484(4) 0.5914(3) 0.0287(7) Uani 1 1 d . .
H6 H 0.283684 -0.026255 0.518684 0.034 Uiso 1 1 calc R U
C7 C 0.2419(4) 0.3576(4) 0.4792(3) 0.0260(7) Uani 1 1 d . .
C8 C 0.1919(5) 0.2616(4) 0.3570(4) 0.0378(9) Uani 1 1 d . .
H8 H 0.212435 0.177920 0.341785 0.045 Uiso 1 1 calc R U
C9 C 0.1123(5) 0.2909(5) 0.2593(4) 0.0447(10) Uani 1 1 d . .
H9 H 0.076477 0.225629 0.177682 0.054 Uiso 1 1 calc R U
C10 C 0.0848(5) 0.4158(5) 0.2807(4) 0.0464(10) Uani 1 1 d . .
H10 H 0.031643 0.435401 0.213570 0.056 Uiso 1 1 calc R U
C11 C 0.1352(5) 0.5111(5) 0.4001(4) 0.0414(10) Uani 1 1 d . .
H11 H 0.117347 0.596030 0.414400 0.050 Uiso 1 1 calc R U
C12 C 0.2128(4) 0.4815(4) 0.4996(4) 0.0329(8) Uani 1 1 d . .
H12 H 0.245551 0.545996 0.581229 0.039 Uiso 1 1 calc R U
C13 C 0.3709(4) 0.4415(4) 0.7496(3) 0.0268(7) Uani 1 1 d . .
C14 C 0.2511(5) 0.4474(4) 0.8047(4) 0.0355(8) Uani 1 1 d . .
H14 H 0.144079 0.381187 0.764016 0.043 Uiso 1 1 calc R U
C15 C 0.2891(6) 0.5508(4) 0.9198(4) 0.0410(9) Uani 1 1 d . .
H15 H 0.207945 0.552797 0.957223 0.049 Uiso 1 1 calc R U
C16 C 0.4451(6) 0.6503(4) 0.9792(4) 0.0440(10) Uani 1 1 d . .
H16 H 0.470256 0.720722 1.056545 0.053 Uiso 1 1 calc R U
C17 C 0.5636(5) 0.6456(4) 0.9243(4) 0.0452(10) Uani 1 1 d . .
H17 H 0.670003 0.713546 0.964042 0.054 Uiso 1 1 calc R U
C18 C 0.5271(5) 0.5412(4) 0.8107(4) 0.0369(9) Uani 1 1 d . .
H18 H 0.609439 0.538152 0.774874 0.044 Uiso 1 1 calc R U
C19 C 0.7982(5) 0.1660(5) 0.7680(4) 0.0398(9) Uani 1 1 d . .
C20 C 0.8691(6) 0.1630(6) 0.8980(4) 0.0490(11) Uani 1 1 d . .
O1 O 0.6966(4) 0.2180(4) 0.7605(3) 0.0578(9) Uani 1 1 d . .
O2 O 0.8550(5) 0.1168(6) 0.6910(3) 0.0937(16) Uani 1 1 d . .
F1 F 0.7755(4) 0.1511(5) 0.9664(3) 0.0880(11) Uani 1 1 d . .
F2 F 0.9864(5) 0.2921(6) 0.9680(4) 0.135(2) Uani 1 1 d . .
F3 F 0.9424(10) 0.0831(8) 0.9009(4) 0.204(4) Uani 1 1 d . .

loop_
_atom_site_aniso_label
_atom_site_aniso_U_11
_atom_site_aniso_U_22
_atom_site_aniso_U_33
_atom_site_aniso_U_23
_atom_site_aniso_U_13
_atom_site_aniso_U_12
Ag1 0.03604(18) 0.04349(19) 0.0388(2) 0.01129(14) 0.01399(13) 0.02505(13)
P1 0.0245(4) 0.0264(4) 0.0238(5) 0.0073(4) 0.0064(4) 0.0132(3)
N1 0.0447(18) 0.0360(16) 0.0318(17) 0.0153(14) 0.0223(15) 0.0231(14)
N2 0.0367(17) 0.0270(15) 0.0326(18) 0.0093(13) 0.0102(14) 0.0152(12)
C1 0.0280(17) 0.0268(17) 0.031(2) 0.0079(15) 0.0074(15) 0.0135(13)
C2 0.0305(18) 0.0238(16) 0.0260(18) 0.0070(14) 0.0103(15) 0.0092(13)
C3 0.052(2) 0.0333(19) 0.029(2) 0.0133(17) 0.0168(18) 0.0170(17)
C4 0.063(3) 0.042(2) 0.033(2) 0.0219(19) 0.015(2) 0.026(2)
C5 0.045(2) 0.035(2) 0.036(2) 0.0162(18) 0.0082(18) 0.0222(17)
C6 0.0341(18) 0.0267(16) 0.0264(19) 0.0086(15) 0.0104(15) 0.0128(14)
C7 0.0249(16) 0.0295(17) 0.0244(18) 0.0089(15) 0.0067(14) 0.0124(13)
C8 0.045(2) 0.042(2) 0.031(2) 0.0148(18) 0.0121(18) 0.0215(17)
C9 0.051(3) 0.057(3) 0.027(2) 0.013(2) 0.0088(19) 0.025(2)
C10 0.044(2) 0.067(3) 0.039(3) 0.029(2) 0.010(2) 0.030(2)
C11 0.043(2) 0.048(2) 0.046(3) 0.026(2) 0.0132(19) 0.0257(18)
C12 0.035(2) 0.0320(18) 0.030(2) 0.0097(16) 0.0069(16) 0.0148(15)
C13 0.0321(18) 0.0282(17) 0.0224(18) 0.0085(14) 0.0055(14) 0.0165(14)
C14 0.035(2) 0.039(2) 0.033(2) 0.0078(17) 0.0090(17) 0.0189(16)
C15 0.059(3) 0.043(2) 0.030(2) 0.0086(18) 0.017(2) 0.031(2)
C16 0.070(3) 0.035(2) 0.022(2) 0.0019(17) 0.002(2) 0.027(2)
C17 0.045(2) 0.033(2) 0.041(3) 0.0046(19) -0.002(2) 0.0106(17)
C18 0.033(2) 0.0349(19) 0.038(2) 0.0078(17) 0.0073(17) 0.0134(15)
C19 0.032(2) 0.058(3) 0.029(2) 0.0144(19) 0.0087(17) 0.0185(18)
C20 0.055(3) 0.077(3) 0.029(2) 0.016(2) 0.015(2) 0.044(3)
O1 0.067(2) 0.074(2) 0.0426(19) 0.0199(17) 0.0080(16) 0.0455(19)
O2 0.079(3) 0.198(5) 0.0300(19) 0.030(3) 0.0270(19) 0.086(3)
F1 0.100(3) 0.152(3) 0.058(2) 0.066(2) 0.0478(19) 0.068(2)
F2 0.093(3) 0.182(5) 0.056(2) 0.035(3) -0.017(2) -0.010(3)
F3 0.389(9) 0.336(8) 0.069(3) 0.095(4) 0.091(4) 0.338(8)

loop_
_atom_type_symbol
_atom_type_description
_atom_type_scat_dispersion_real
_atom_type_scat_dispersion_imag
_atom_type_scat_source
C C 0.0033 0.0016 'International Tables Vol C Tables 4.2.6.8 and 6.1.1.4'
H H 0.0000 0.0000 'International Tables Vol C Tables 4.2.6.8 and 6.1.1.4'
Ag Ag -0.8971 1.1015 'International Tables Vol C Tables 4.2.6.8 and 6.1.1.4'
F F 0.0171 0.0103 'International Tables Vol C Tables 4.2.6.8 and 6.1.1.4'
N N 0.0061 0.0033 'International Tables Vol C Tables 4.2.6.8 and 6.1.1.4'
O O 0.0106 0.0060 'International Tables Vol C Tables 4.2.6.8 and 6.1.1.4'
P P 0.1023 0.0942 'International Tables Vol C Tables 4.2.6.8 and 6.1.1.4'

loop_
_geom_angle_atom_site_label_1
_geom_angle_atom_site_label_2
_geom_angle_atom_site_label_3
_geom_angle
_geom_angle_site_symmetry_1
_geom_angle_site_symmetry_3
N2 Ag1 O1 113.51(12) 2_656 .
N2 Ag1 P1 131.83(8) 2_656 .
O1 Ag1 P1 113.68(9) . .
C13 P1 C7 107.05(16) . .
C13 P1 C1 104.73(17) . .
C7 P1 C1 97.54(16) . .
C13 P1 Ag1 117.56(12) . .
C7 P1 Ag1 116.87(12) . .
C1 P1 Ag1 110.63(11) . .
C2 N1 C1 124.1(3) . .
C2 N1 H1 118.0 . .
C1 N1 H1 118.0 . .
C5 N2 C6 118.3(3) . .
C5 N2 Ag1 121.1(3) . 2_656
C6 N2 Ag1 120.5(2) . 2_656
N1 C1 P1 113.9(3) . .
N1 C1 H1A 108.8 . .
P1 C1 H1A 108.8 . .
N1 C1 H1B 108.8 . .
P1 C1 H1B 108.8 . .
H1A C1 H1B 107.7 . .
N1 C2 C3 120.6(3) . .
N1 C2 C6 122.0(3) . .
C3 C2 C6 117.4(3) . .
C4 C3 C2 118.7(4) . .
C4 C3 H3 120.6 . .
C2 C3 H3 120.6 . .
C3 C4 C5 120.0(4) . .
C3 C4 H4 120.0 . .
C5 C4 H4 120.0 . .
N2 C5 C4 122.2(4) . .
N2 C5 H5 118.9 . .
C4 C5 H5 118.9 . .
N2 C6 C2 123.2(3) . .
N2 C6 H6 118.4 . .
C2 C6 H6 118.4 . .
C12 C7 C8 119.4(3) . .
C12 C7 P1 123.7(3) . .
C8 C7 P1 116.9(3) . .
C9 C8 C7 119.7(4) . .
C9 C8 H8 120.2 . .
C7 C8 H8 120.2 . .
C8 C9 C10 120.5(4) . .
C8 C9 H9 119.8 . .
C10 C9 H9 119.8 . .
C11 C10 C9 120.1(4) . .
C11 C10 H10 120.0 . .
C9 C10 H10 120.0 . .
C10 C11 C12 120.0(4) . .
C10 C11 H11 120.0 . .
C12 C11 H11 120.0 . .
C7 C12 C11 120.4(4) . .
C7 C12 H12 119.8 . .
C11 C12 H12 119.8 . .
C18 C13 C14 118.7(3) . .
C18 C13 P1 118.0(3) . .
C14 C13 P1 123.3(3) . .
C13 C14 C15 120.3(4) . .
C13 C14 H14 119.9 . .
C15 C14 H14 119.9 . .
C16 C15 C14 120.4(4) . .
C16 C15 H15 119.8 . .
C14 C15 H15 119.8 . .
C17 C16 C15 119.4(4) . .
C17 C16 H16 120.3 . .
C15 C16 H16 120.3 . .
C16 C17 C18 120.5(4) . .
C16 C17 H17 119.8 . .
C18 C17 H17 119.8 . .
C13 C18 C17 120.7(4) . .
C13 C18 H18 119.6 . .
C17 C18 H18 119.6 . .
O2 C19 O1 131.6(4) . .
O2 C19 C20 113.4(4) . .
O1 C19 C20 115.0(4) . .
F3 C20 F1 111.7(5) . .
F3 C20 F2 102.0(6) . .
F1 C20 F2 100.2(4) . .
F3 C20 C19 115.2(4) . .
F1 C20 C19 116.5(4) . .
F2 C20 C19 109.0(4) . .
C19 O1 Ag1 125.9(3) . .

loop_
_geom_bond_atom_site_label_1
_geom_bond_atom_site_label_2
_geom_bond_distance
_geom_bond_site_symmetry_2
Ag1 N2 2.263(3) 2_656
Ag1 O1 2.339(3) .
Ag1 P1 2.3871(9) .
P1 C13 1.813(4) .
P1 C7 1.819(3) .
P1 C1 1.854(3) .
N1 C2 1.376(5) .
N1 C1 1.439(5) .
N1 H1 0.8700 .
N2 C5 1.331(5) .
N2 C6 1.337(5) .
C1 H1A 0.9800 .
C1 H1B 0.9800 .
C2 C3 1.396(5) .
C2 C6 1.399(5) .
C3 C4 1.374(6) .
C3 H3 0.9400 .
C4 C5 1.378(6) .
C4 H4 0.9400 .
C5 H5 0.9400 .
C6 H6 0.9400 .
C7 C12 1.385(5) .
C7 C8 1.404(5) .
C8 C9 1.382(6) .
C8 H8 0.9400 .
C9 C10 1.388(6) .
C9 H9 0.9400 .
C10 C11 1.376(6) .
C10 H10 0.9400 .
C11 C12 1.392(5) .
C11 H11 0.9400 .
C12 H12 0.9400 .
C13 C18 1.383(5) .
C13 C14 1.390(5) .
C14 C15 1.391(6) .
C14 H14 0.9400 .
C15 C16 1.379(6) .
C15 H15 0.9400 .
C16 C17 1.378(7) .
C16 H16 0.9400 .
C17 C18 1.386(6) .
C17 H17 0.9400 .
C18 H18 0.9400 .
C19 O2 1.214(5) .
C19 O1 1.224(5) .
C19 C20 1.535(6) .
C20 F3 1.236(6) .
C20 F1 1.283(5) .
C20 F2 1.349(7) .

loop_
_geom_hbond_atom_site_label_D
_geom_hbond_atom_site_label_H
_geom_hbond_atom_site_label_A
_geom_hbond_distance_DH
_geom_hbond_distance_HA
_geom_hbond_distance_DA
_geom_hbond_angle_DHA
_geom_hbond_site_symmetry_A
N1 H1 O2 0.87 2.52 3.038(5) 119.4 1_455
